data_1536932
loop_
_publ_author_name
'Filinchuk, Y.E.'
'Birkedal, H.'
'Cerny, R.'
'Hostettler, M.'
'Yanson, T.I.'
'Bodak, O.I.'
'Yvon, K.'

_publ_section_title
;
 Nanoscale Chemical and Structural Inhomogeneities in a Stacking
 Disordered Alloy
;
_journal_name_full 'Chemistry - A European Journal'
_journal_page_first 2972
_journal_page_last 2976
_journal_volume 10
_journal_year 2004
_chemical_formula_sum 'Fe11.21 Ga0.27 Yb1.26'
_chemical_name_systematic 'Yb1.26 Fe11.21 Ga0.27'
_space_group_IT_number 194
_symmetry_space_group_name_Hall '-P 6c 2c'
_symmetry_space_group_name_H-M 'P 63/m m c'
_cell_angle_alpha 90
_cell_angle_beta 90
_cell_angle_gamma 120
_cell_formula_units_Z 3
_cell_length_a 8.5965
_cell_length_b 8.5965
_cell_length_c 12.5806
_cell_volume 805.147
_citation_journal_id_ASTM CEUJED
_cod_data_source_file Filinchuk_CEUJED_2004_934.cif
_cod_data_source_block Fe11.21Ga0.27Yb1.26
_cod_original_cell_volume 805.1473
_cod_database_code 1536932

loop_
_symmetry_equiv_pos_as_xyz
x,y,z
x-y,x,z+1/2
-y,x-y,z
-x,-y,z+1/2
-x+y,-x,z
y,-x+y,z+1/2
-y,-x,-z+1/2
x-y,-y,-z
x,x-y,-z+1/2
y,x,-z
-x+y,y,-z+1/2
-x,-x+y,-z
-x,-y,-z
-x+y,-x,-z-1/2
y,-x+y,-z
x,y,-z-1/2
x-y,x,-z
-y,x-y,-z-1/2
y,x,z-1/2
-x+y,y,z
-x,-x+y,z-1/2
-y,-x,z
x-y,-y,z-1/2
x,x-y,z

loop_
_atom_site_label
_atom_site_type_symbol
_atom_site_fract_x
_atom_site_fract_y
_atom_site_fract_z
_atom_site_occupancy
_atom_site_U_iso_or_equiv
Ga1 Ga 0 0 0.0984 0.101 0.0
Fe4 Fe 0.16737 0.33474 0.4886 1 0.0
Yb1 Yb 0 0 0.33953 0.8931 0.0
Fe7 Fe 0.3229 -0.06663 -0.0079 0.0494 0.0
Yb2 Yb 0 0 0 0.101 0.0
Fe5 Fe 0.5 0 0.5 1 0.0
Fe2 Fe 0 0 0.2309 0.1069 0.0
Fe3 Fe 0 0 0.0991 0.798 0.0
Fe1 Fe 0 0 0.42855 0.1069 0.0
Fe6 Fe 0.29284 0 0 0.8667 0.0
Ga2 Ga 0.33333 0 0 0.0345 0.0
